data_7154609
loop_
_publ_author_name
'Chen, Ping-Fan'
'Kuo, Kung-Kai'
'Vandavasi, Jaya Kishore'
'Boominathan, Siva Senthil Kumar'
'Chen, Chung-Yu'
'Wang, Jeh-Jeng'

_publ_section_title
;
 Metal-free cycloaddition to synthesize
 naphtho[2,3-d][1,2,3]triazole-4,9-diones.
;
_journal_issue 35
_journal_name_full 'Organic &amp; biomolecular chemistry'
_journal_page_first 9261
_journal_page_last 9266
_journal_paper_doi 10.1039/c5ob01322d
_journal_volume 13
_journal_year 2015
_chemical_formula_moiety 'C16 H9 N3 O2'
_chemical_formula_sum 'C16 H9 N3 O2'
_chemical_formula_weight 275.26
_chemical_name_systematic
;
 ?
;
_space_group_IT_number 9
_symmetry_cell_setting monoclinic
_symmetry_space_group_name_Hall 'C -2yc'
_symmetry_space_group_name_H-M 'C 1 c 1'
_atom_sites_solution_hydrogens geom
_atom_sites_solution_primary direct
_atom_sites_solution_secondary difmap
_audit_creation_method SHELXL-97
_audit_update_record
;
2015-06-29 deposited with the CCDC.
2015-07-21 downloaded from the CCDC.
;
_cell_angle_alpha 90.00
_cell_angle_beta 95.275(11)
_cell_angle_gamma 90.00
_cell_formula_units_Z 4
_cell_length_a 23.897(17)
_cell_length_b 6.420(5)
_cell_length_c 8.292(6)
_cell_measurement_reflns_used 0
_cell_measurement_temperature 200(2)
_cell_measurement_theta_max 0
_cell_measurement_theta_min 0
_cell_volume 1266.8(16)
_computing_molecular_graphics 'Ortep-3 for Windows (Farrugia, 1997)'
_computing_publication_material 'WinGX publication routines (Farrugia, 1999)'
_computing_structure_refinement 'SHELXL-97 (Sheldrick, 1997)'
_computing_structure_solution 'SIR97 (Giacovazzo et al, 1997)'
_diffrn_ambient_temperature 200(2)
_diffrn_measured_fraction_theta_full 0.997
_diffrn_measured_fraction_theta_max 0.997
_diffrn_radiation_monochromator graphite
_diffrn_radiation_source 'fine-focus sealed tube'
_diffrn_radiation_type MoK\a
_diffrn_radiation_wavelength 0.71073
_diffrn_reflns_av_R_equivalents 0.0483
_diffrn_reflns_av_sigmaI/netI 0.0740
_diffrn_reflns_limit_h_max 25
_diffrn_reflns_limit_h_min -28
_diffrn_reflns_limit_k_max 6
_diffrn_reflns_limit_k_min -7
_diffrn_reflns_limit_l_max 7
_diffrn_reflns_limit_l_min -9
_diffrn_reflns_number 2966
_diffrn_reflns_theta_full 25.07
_diffrn_reflns_theta_max 25.07
_diffrn_reflns_theta_min 3.29
_exptl_absorpt_coefficient_mu 0.099
_exptl_absorpt_correction_T_max 0.9961
_exptl_absorpt_correction_T_min 0.9339
_exptl_absorpt_correction_type multi-scan
_exptl_crystal_colour colorless
_exptl_crystal_density_diffrn 1.443
_exptl_crystal_density_method 'not measured'
_exptl_crystal_description prism
_exptl_crystal_F_000 568
_exptl_crystal_size_max 0.70
_exptl_crystal_size_mid 0.44
_exptl_crystal_size_min 0.04
_refine_diff_density_max 0.153
_refine_diff_density_min -0.254
_refine_diff_density_rms 0.049
_refine_ls_abs_structure_details 'Flack H D (1983), Acta Cryst. A39, 876-881'
_refine_ls_abs_structure_Flack 0(3)
_refine_ls_extinction_method none
_refine_ls_goodness_of_fit_ref 1.040
_refine_ls_hydrogen_treatment constr
_refine_ls_matrix_type full
_refine_ls_number_parameters 190
_refine_ls_number_reflns 1559
_refine_ls_number_restraints 2
_refine_ls_restrained_S_all 1.039
_refine_ls_R_factor_all 0.0784
_refine_ls_R_factor_gt 0.0462
_refine_ls_shift/su_max 0.000
_refine_ls_shift/su_mean 0.000
_refine_ls_structure_factor_coef Fsqd
_refine_ls_weighting_details 'calc w=1/[\s^2^(Fo^2^)+(0.0564P)^2^+0.0000P] where P=(Fo^2^+2Fc^2^)/3'
_refine_ls_weighting_scheme calc
_refine_ls_wR_factor_gt 0.1095
_refine_ls_wR_factor_ref 0.1313
_reflns_number_gt 1093
_reflns_number_total 1559
_reflns_threshold_expression >2sigma(I)
_cod_data_source_file c5ob01322d2.cif
_cod_data_source_block ch15378
_cod_depositor_comments 'Adding full bibliography for 7154608--7154609.cif.'
_cod_original_cell_volume 1266.6(16)
_cod_original_sg_symbol_H-M 'C c'
_cod_database_code 7154609

loop_
_symmetry_equiv_pos_as_xyz
'x, y, z'
'x, -y, z+1/2'
'x+1/2, y+1/2, z'
'x+1/2, -y+1/2, z+1/2'

loop_
_atom_site_label
_atom_site_type_symbol
_atom_site_fract_x
_atom_site_fract_y
_atom_site_fract_z
_atom_site_U_iso_or_equiv
_atom_site_adp_type
_atom_site_occupancy
_atom_site_symmetry_multiplicity
_atom_site_calc_flag
_atom_site_refinement_flags
C1 C 0.52559(17) 0.2576(6) 0.9083(6) 0.0259(11) Uani 1 1 d .
C2 C 0.5876(2) 0.2559(5) 0.8859(6) 0.0276(10) Uani 1 1 d .
C3 C 0.60327(19) 0.2582(5) 0.7280(5) 0.0295(12) Uani 1 1 d .
H3 H 0.5750 0.2612 0.6395 0.035 Uiso 1 1 calc R
C4 C 0.6598(2) 0.2562(5) 0.6980(7) 0.0355(11) Uani 1 1 d .
H4 H 0.6702 0.2593 0.5902 0.043 Uiso 1 1 calc R
C5 C 0.7009(2) 0.2495(5) 0.8294(6) 0.0361(12) Uani 1 1 d .
H5 H 0.7395 0.2489 0.8111 0.043 Uiso 1 1 calc R
C6 C 0.68530(18) 0.2439(6) 0.9868(6) 0.0336(13) Uani 1 1 d .
H6 H 0.7136 0.2368 1.0748 0.040 Uiso 1 1 calc R
C7 C 0.62916(18) 0.2483(5) 1.0180(6) 0.0247(10) Uani 1 1 d .
C8 C 0.61522(18) 0.2437(5) 1.1903(6) 0.0279(11) Uani 1 1 d .
C9 C 0.55475(17) 0.2435(6) 1.2091(6) 0.0260(11) Uani 1 1 d .
C10 C 0.51425(18) 0.2509(5) 1.0811(6) 0.0269(11) Uani 1 1 d .
C11 C 0.40727(19) 0.2434(6) 1.0802(6) 0.0352(11) Uani 1 1 d .
C12 C 0.3725(2) 0.0834(7) 1.1187(8) 0.0488(14) Uani 1 1 d .
H12 H 0.3862 -0.0266 1.1881 0.059 Uiso 1 1 calc R
C13 C 0.3173(2) 0.0870(8) 1.0540(8) 0.0618(18) Uani 1 1 d .
H13 H 0.2927 -0.0217 1.0794 0.074 Uiso 1 1 calc R
C14 C 0.2973(2) 0.2472(8) 0.9523(8) 0.0627(18) Uani 1 1 d .
H14 H 0.2592 0.2489 0.9082 0.075 Uiso 1 1 calc R
C15 C 0.3331(2) 0.4017(8) 0.9166(9) 0.0655(19) Uani 1 1 d .
H15 H 0.3197 0.5109 0.8460 0.079 Uiso 1 1 calc R
C16 C 0.3884(2) 0.4029(7) 0.9809(7) 0.0491(16) Uani 1 1 d .
H16 H 0.4129 0.5127 0.9566 0.059 Uiso 1 1 calc R
N1 N 0.52966(17) 0.2291(5) 1.3519(5) 0.0359(11) Uani 1 1 d .
N2 N 0.47510(14) 0.2283(5) 1.3163(5) 0.0336(10) Uani 1 1 d .
N3 N 0.46485(14) 0.2417(4) 1.1508(5) 0.0304(9) Uani 1 1 d .
O1 O 0.48948(13) 0.2668(4) 0.7952(4) 0.0398(9) Uani 1 1 d .
O2 O 0.65134(13) 0.2412(4) 1.3053(4) 0.0350(8) Uani 1 1 d .

loop_
_atom_site_aniso_label
_atom_site_aniso_U_11
_atom_site_aniso_U_22
_atom_site_aniso_U_33
_atom_site_aniso_U_23
_atom_site_aniso_U_13
_atom_site_aniso_U_12
C1 0.028(2) 0.022(2) 0.027(3) 0.0004(18) -0.004(2) 0.0008(16)
C2 0.037(2) 0.017(2) 0.029(3) -0.0022(18) 0.002(2) 0.0007(16)
C3 0.036(3) 0.025(2) 0.027(3) -0.0020(18) -0.002(2) 0.0017(18)
C4 0.045(3) 0.026(2) 0.036(3) 0.003(2) 0.010(2) -0.0004(19)
C5 0.033(3) 0.032(2) 0.043(4) 0.005(2) 0.002(2) 0.0028(16)
C6 0.030(3) 0.032(2) 0.039(3) 0.001(2) 0.001(2) 0.0002(17)
C7 0.024(2) 0.021(2) 0.028(3) 0.0008(17) -0.0028(19) -0.0013(14)
C8 0.032(2) 0.021(2) 0.029(3) -0.0002(18) -0.003(2) 0.0003(16)
C9 0.027(2) 0.023(2) 0.027(3) -0.0015(19) -0.001(2) 0.0006(17)
C10 0.026(2) 0.023(2) 0.030(3) -0.0010(18) -0.006(2) 0.0000(15)
C11 0.023(2) 0.043(2) 0.040(3) 0.001(2) 0.006(2) -0.0033(18)
C12 0.032(3) 0.061(3) 0.053(4) 0.006(3) 0.004(3) -0.0118(19)
C13 0.041(3) 0.083(4) 0.062(5) -0.010(3) 0.008(3) -0.024(3)
C14 0.024(3) 0.111(5) 0.051(4) -0.004(4) -0.004(3) 0.006(3)
C15 0.035(3) 0.089(4) 0.073(5) 0.023(4) 0.009(3) 0.016(3)
C16 0.033(3) 0.053(3) 0.062(5) 0.016(3) 0.009(3) 0.0081(19)
N1 0.038(2) 0.033(2) 0.036(3) 0.000(2) 0.004(2) -0.0007(15)
N2 0.032(2) 0.036(2) 0.033(3) 0.0036(19) 0.0034(19) 0.0008(15)
N3 0.025(2) 0.0316(19) 0.034(3) 0.0034(17) -0.0006(18) 0.0008(13)
O1 0.0281(18) 0.0506(18) 0.039(2) 0.0002(17) -0.0047(16) 0.0026(14)
O2 0.0338(16) 0.0358(15) 0.034(2) -0.0021(15) -0.0065(16) 0.0007(13)

loop_
_atom_type_symbol
_atom_type_description
_atom_type_scat_dispersion_real
_atom_type_scat_dispersion_imag
_atom_type_scat_source
C C 0.0033 0.0016 'International Tables Vol C Tables 4.2.6.8 and 6.1.1.4'
H H 0.0000 0.0000 'International Tables Vol C Tables 4.2.6.8 and 6.1.1.4'
N N 0.0061 0.0033 'International Tables Vol C Tables 4.2.6.8 and 6.1.1.4'
O O 0.0106 0.0060 'International Tables Vol C Tables 4.2.6.8 and 6.1.1.4'

loop_
_geom_angle_atom_site_label_1
_geom_angle_atom_site_label_2
_geom_angle_atom_site_label_3
_geom_angle
O1 C1 C10 124.5(4)
O1 C1 C2 122.7(5)
C10 C1 C2 112.8(4)
C3 C2 C7 120.0(5)
C3 C2 C1 117.8(4)
C7 C2 C1 122.2(5)
C2 C3 C4 120.9(4)
C2 C3 H3 119.5
C4 C3 H3 119.5
C3 C4 C5 118.9(5)
C3 C4 H4 120.5
C5 C4 H4 120.5
C6 C5 C4 120.2(4)
C6 C5 H5 119.9
C4 C5 H5 119.9
C5 C6 C7 121.4(4)
C5 C6 H6 119.3
C7 C6 H6 119.3
C6 C7 C2 118.6(5)
C6 C7 C8 118.7(4)
C2 C7 C8 122.7(4)
O2 C8 C9 123.2(5)
O2 C8 C7 122.7(4)
C9 C8 C7 114.1(4)
C10 C9 N1 109.6(4)
C10 C9 C8 123.4(5)
N1 C9 C8 127.0(4)
N3 C10 C9 104.3(4)
N3 C10 C1 130.8(4)
C9 C10 C1 124.8(4)
C16 C11 C12 121.8(5)
C16 C11 N3 120.0(4)
C12 C11 N3 118.2(4)
C11 C12 C13 118.2(4)
C11 C12 H12 120.9
C13 C12 H12 120.9
C12 C13 C14 120.9(5)
C12 C13 H13 119.5
C14 C13 H13 119.5
C15 C14 C13 119.0(5)
C15 C14 H14 120.5
C13 C14 H14 120.5
C14 C15 C16 121.3(5)
C14 C15 H15 119.3
C16 C15 H15 119.3
C11 C16 C15 118.7(5)
C11 C16 H16 120.6
C15 C16 H16 120.6
N2 N1 C9 108.0(4)
N1 N2 N3 107.9(3)
C10 N3 N2 110.2(3)
C10 N3 C11 131.1(4)
N2 N3 C11 118.7(4)

loop_
_geom_bond_atom_site_label_1
_geom_bond_atom_site_label_2
_geom_bond_distance
C1 O1 1.216(5)
C1 C10 1.484(7)
C1 C2 1.511(7)
C2 C3 1.395(7)
C2 C7 1.410(6)
C3 C4 1.396(7)
C3 H3 0.9500
C4 C5 1.399(7)
C4 H4 0.9500
C5 C6 1.390(7)
C5 H5 0.9500
C6 C7 1.390(6)
C6 H6 0.9500
C7 C8 1.497(7)
C8 O2 1.226(5)
C8 C9 1.467(6)
C9 C10 1.370(6)
C9 N1 1.378(7)
C10 N3 1.363(6)
C11 C16 1.364(6)
C11 C12 1.377(6)
C11 N3 1.445(5)
C12 C13 1.377(6)
C12 H12 0.9500
C13 C14 1.386(8)
C13 H13 0.9500
C14 C15 1.360(8)
C14 H14 0.9500
C15 C16 1.379(6)
C15 H15 0.9500
C16 H16 0.9500
N1 N2 1.310(5)
N2 N3 1.374(5)
